data_4023283
loop_
_publ_author_name
'Andrew DeAngelis'
'Patricia Panne'
'Glenn P. A. Yap'
'Joseph M. Fox'

_publ_section_title
;
 Rh-Catalyzed Formation of Dioxolanes from \a-Alkyl Diazoesters:
 Diastereoselective Cycloadditions of Carbonyl Ylides with Selectivity
 over \b-Hydride Elimination
;
_journal_name_full 'Journal of Organic Chemistry'
_journal_page_first 1435
_journal_page_last 1439
_journal_paper_doi 10.1021/jo702308f
_journal_volume 73
_journal_year 2008
_chemical_formula_sum 'C33 H28 O4'
_chemical_formula_weight 488.55
_chemical_name_systematic
; 
 ? 
;
_space_group_IT_number 15
_symmetry_cell_setting monoclinic
_symmetry_space_group_name_Hall '-C 2yc'
_symmetry_space_group_name_H-M 'C 1 2/c 1'
_atom_sites_solution_hydrogens geom
_atom_sites_solution_primary direct
_atom_sites_solution_secondary difmap
_audit_creation_method SHELXL-97
_cell_angle_alpha 90.00
_cell_angle_beta 104.041(9)
_cell_angle_gamma 90.00
_cell_formula_units_Z 8
_cell_length_a 16.765(9)
_cell_length_b 12.101(7)
_cell_length_c 25.379(14)
_cell_measurement_reflns_used 1014
_cell_measurement_temperature 120(2)
_cell_measurement_theta_max 27.21
_cell_measurement_theta_min 2.36
_cell_volume 4995(5)
_computing_cell_refinement 'SAINT (Bruker, 2002)'
_computing_data_collection 'SMART (Bruker, 2002)'
_computing_data_reduction SAINT
_computing_molecular_graphics 'SHELXTL (Sheldrick, 2001)'
_computing_publication_material SHELXTL
_computing_structure_refinement 'SHELXL-97 (Sheldrick, 1997)'
_computing_structure_solution 'SHELXS-97 (Sheldrick, 1990)'
_diffrn_ambient_temperature 120(2)
_diffrn_detector_area_resol_mean 836.6
_diffrn_measured_fraction_theta_full 1.000
_diffrn_measured_fraction_theta_max 0.935
_diffrn_measurement_device_type 'Bruker AXS APEX diffractometer'
_diffrn_measurement_method \w
_diffrn_radiation_monochromator graphite
_diffrn_radiation_source 'fine-focus sealed tube'
_diffrn_radiation_type MoK\a
_diffrn_radiation_wavelength 0.71073
_diffrn_reflns_av_R_equivalents 0.0520
_diffrn_reflns_av_sigmaI/netI 0.0421
_diffrn_reflns_limit_h_max 21
_diffrn_reflns_limit_h_min -21
_diffrn_reflns_limit_k_max 15
_diffrn_reflns_limit_k_min -15
_diffrn_reflns_limit_l_max 32
_diffrn_reflns_limit_l_min -32
_diffrn_reflns_number 26918
_diffrn_reflns_theta_full 25.00
_diffrn_reflns_theta_max 28.18
_diffrn_reflns_theta_min 1.65
_diffrn_standards_decay_% 1
_diffrn_standards_interval_count 0
_diffrn_standards_interval_time 0
_diffrn_standards_number 0
_exptl_absorpt_coefficient_mu 0.084
_exptl_absorpt_correction_T_max 0.9966
_exptl_absorpt_correction_T_min 0.9833
_exptl_absorpt_correction_type multi-scan
_exptl_absorpt_process_details 'SADABS (Sheldrick, 2003)'
_exptl_crystal_colour colorless
_exptl_crystal_density_diffrn 1.299
_exptl_crystal_density_method 'not measured'
_exptl_crystal_description block
_exptl_crystal_F_000 2064
_exptl_crystal_size_max 0.20
_exptl_crystal_size_mid 0.13
_exptl_crystal_size_min 0.04
_refine_diff_density_max 0.363
_refine_diff_density_min -0.345
_refine_diff_density_rms 0.046
_refine_ls_extinction_method none
_refine_ls_goodness_of_fit_ref 1.072
_refine_ls_hydrogen_treatment constr
_refine_ls_matrix_type full
_refine_ls_number_parameters 334
_refine_ls_number_reflns 5747
_refine_ls_number_restraints 0
_refine_ls_restrained_S_all 1.072
_refine_ls_R_factor_all 0.0702
_refine_ls_R_factor_gt 0.0493
_refine_ls_shift/su_max 0.000
_refine_ls_shift/su_mean 0.000
_refine_ls_structure_factor_coef Fsqd
_refine_ls_weighting_details 'calc w=1/[\s^2^(Fo^2^)+(0.1000P)^2^] where P=(Fo^2^+2Fc^2^)/3'
_refine_ls_weighting_scheme calc
_refine_ls_wR_factor_gt 0.1458
_refine_ls_wR_factor_ref 0.1652
_reflns_number_gt 4358
_reflns_number_total 5747
_reflns_threshold_expression >2sigma(I)
_cod_data_source_file jo702308f-File008.cif
_cod_data_source_block joef053
_cod_depositor_comments
;
The following automatic conversions were performed:
'_symmetry_cell_setting' value 'Monoclinic' changed to 'monoclinic'
according to '/home/saulius/struct/CIF-dictionaries/cif_core.dic'
dictionary named 'cif_core.dic' version 2.4.1 from 2010-06-29.

Automatic conversion script
Id: cif_fix_enum 1527 2010-12-29 10:47:43Z saulius 
;
_cod_original_sg_symbol_H-M 'C 2/c'
_cod_database_code 4023283

loop_
_symmetry_equiv_pos_as_xyz
'x, y, z'
'-x, y, -z+1/2'
'x+1/2, y+1/2, z'
'-x+1/2, y+1/2, -z+1/2'
'-x, -y, -z'
'x, -y, z-1/2'
'-x+1/2, -y+1/2, -z'
'x+1/2, -y+1/2, z-1/2'

loop_
_atom_site_label
_atom_site_type_symbol
_atom_site_fract_x
_atom_site_fract_y
_atom_site_fract_z
_atom_site_U_iso_or_equiv
_atom_site_adp_type
_atom_site_occupancy
_atom_site_symmetry_multiplicity
_atom_site_calc_flag
_atom_site_refinement_flags
_atom_site_disorder_assembly
_atom_site_disorder_group
O1 O 0.07866(7) 0.96171(9) 0.21087(4) 0.0245(3) Uani 1 1 d . . .
O2 O 0.13674(7) 0.86938(9) 0.15157(4) 0.0241(3) Uani 1 1 d . . .
O3 O 0.11308(8) 0.65524(10) 0.16023(5) 0.0340(3) Uani 1 1 d . . .
O4 O 0.21751(8) 0.64075(10) 0.23447(5) 0.0340(3) Uani 1 1 d . . .
C1 C 0.06981(9) 0.94227(13) 0.15481(6) 0.0233(3) Uani 1 1 d . . .
H1A H 0.0160 0.9052 0.1390 0.028 Uiso 1 1 calc R . .
C2 C 0.10331(10) 0.85700(13) 0.23520(6) 0.0234(3) Uani 1 1 d . . .
H2A H 0.0556 0.8051 0.2249 0.028 Uiso 1 1 calc R . .
C3 C 0.16940(10) 0.82195(13) 0.20393(6) 0.0229(3) Uani 1 1 d . . .
C4 C 0.07557(9) 1.04758(13) 0.12488(6) 0.0222(3) Uani 1 1 d . . .
C5 C 0.02094(10) 1.06758(13) 0.07616(6) 0.0234(3) Uani 1 1 d . . .
H5A H -0.0213 1.0155 0.0623 0.028 Uiso 1 1 calc R . .
C6 C 0.02658(10) 1.16514(13) 0.04607(6) 0.0235(3) Uani 1 1 d . . .
C7 C -0.02953(11) 1.18813(14) -0.00415(7) 0.0298(4) Uani 1 1 d . . .
H7A H -0.0717 1.1365 -0.0189 0.036 Uiso 1 1 calc R . .
C8 C -0.02363(12) 1.28399(15) -0.03173(7) 0.0357(4) Uani 1 1 d . . .
H8A H -0.0615 1.2982 -0.0655 0.043 Uiso 1 1 calc R . .
C9 C 0.03846(12) 1.36147(14) -0.01008(7) 0.0344(4) Uani 1 1 d . . .
H9A H 0.0419 1.4280 -0.0293 0.041 Uiso 1 1 calc R . .
C10 C 0.09384(11) 1.34185(14) 0.03834(7) 0.0296(4) Uani 1 1 d . . .
H10A H 0.1355 1.3947 0.0524 0.036 Uiso 1 1 calc R . .
C11 C 0.08957(10) 1.24342(13) 0.06770(7) 0.0243(3) Uani 1 1 d . . .
C12 C 0.14505(10) 1.22009(14) 0.11836(7) 0.0274(4) Uani 1 1 d . . .
H12A H 0.1875 1.2714 0.1332 0.033 Uiso 1 1 calc R . .
C13 C 0.13853(10) 1.12536(13) 0.14612(7) 0.0265(4) Uani 1 1 d . . .
H13A H 0.1764 1.1113 0.1799 0.032 Uiso 1 1 calc R . .
C14 C 0.12916(9) 0.86339(13) 0.29601(6) 0.0238(3) Uani 1 1 d . . .
C15 C 0.11972(10) 0.76728(14) 0.32592(7) 0.0282(4) Uani 1 1 d . . .
H15A H 0.1001 0.7010 0.3071 0.034 Uiso 1 1 calc R . .
C16 C 0.13856(11) 0.76887(14) 0.38156(7) 0.0305(4) Uani 1 1 d . . .
H16A H 0.1319 0.7036 0.4009 0.037 Uiso 1 1 calc R . .
C17 C 0.16786(10) 0.86644(14) 0.41063(7) 0.0280(4) Uani 1 1 d . . .
C18 C 0.18459(12) 0.87243(16) 0.46822(7) 0.0355(4) Uani 1 1 d . . .
H18A H 0.1762 0.8091 0.4883 0.043 Uiso 1 1 calc R . .
C19 C 0.21227(13) 0.96716(18) 0.49485(7) 0.0417(5) Uani 1 1 d . . .
H19A H 0.2221 0.9702 0.5333 0.050 Uiso 1 1 calc R . .
C20 C 0.22661(13) 1.06174(17) 0.46561(8) 0.0411(5) Uani 1 1 d . . .
H20A H 0.2476 1.1272 0.4847 0.049 Uiso 1 1 calc R . .
C21 C 0.21051(12) 1.05957(15) 0.41012(7) 0.0334(4) Uani 1 1 d . . .
H21A H 0.2200 1.1238 0.3910 0.040 Uiso 1 1 calc R . .
C22 C 0.17986(10) 0.96274(14) 0.38088(7) 0.0264(4) Uani 1 1 d . . .
C23 C 0.15908(10) 0.95835(13) 0.32313(6) 0.0249(3) Uani 1 1 d . . .
H23A H 0.1661 1.0223 0.3030 0.030 Uiso 1 1 calc R . .
C24 C 0.17099(10) 0.69624(13) 0.20111(6) 0.0254(3) Uani 1 1 d . . .
C25 C 0.10395(13) 0.53507(15) 0.15942(8) 0.0405(5) Uani 1 1 d . . .
H25A H 0.1589 0.4998 0.1683 0.049 Uiso 1 1 calc R . .
H25B H 0.0744 0.5107 0.1226 0.049 Uiso 1 1 calc R . .
C26 C 0.05720(14) 0.50036(17) 0.19972(9) 0.0492(5) Uani 1 1 d . . .
H26A H 0.0514 0.4198 0.1990 0.074 Uiso 1 1 calc R . .
H26B H 0.0026 0.5346 0.1905 0.074 Uiso 1 1 calc R . .
H26C H 0.0869 0.5240 0.2361 0.074 Uiso 1 1 calc R . .
C27 C 0.25547(10) 0.86783(13) 0.22896(6) 0.0242(3) Uani 1 1 d . . .
H27A H 0.2513 0.9480 0.2356 0.029 Uiso 1 1 calc R . .
H27B H 0.2779 0.8316 0.2644 0.029 Uiso 1 1 calc R . .
C28 C 0.31405(10) 0.84964(16) 0.19281(8) 0.0344(4) Uani 1 1 d . . .
C29 C 0.31048(12) 0.9166(2) 0.14767(8) 0.0484(6) Uani 1 1 d . . .
H29A H 0.2722 0.9758 0.1401 0.058 Uiso 1 1 calc R . .
C30 C 0.36265(15) 0.8970(3) 0.11370(10) 0.0760(10) Uani 1 1 d . . .
H30A H 0.3589 0.9419 0.0825 0.091 Uiso 1 1 calc R . .
C31 C 0.41961(17) 0.8133(4) 0.12496(16) 0.0958(14) Uani 1 1 d . . .
H31A H 0.4552 0.8003 0.1017 0.115 Uiso 1 1 calc R . .
C32 C 0.42472(14) 0.7485(2) 0.17004(17) 0.0841(12) Uani 1 1 d . . .
H32A H 0.4644 0.6910 0.1779 0.101 Uiso 1 1 calc R . .
C33 C 0.37256(11) 0.76602(17) 0.20433(11) 0.0507(6) Uani 1 1 d . . .
H33A H 0.3769 0.7209 0.2355 0.061 Uiso 1 1 calc R . .

loop_
_atom_site_aniso_label
_atom_site_aniso_U_11
_atom_site_aniso_U_22
_atom_site_aniso_U_33
_atom_site_aniso_U_23
_atom_site_aniso_U_13
_atom_site_aniso_U_12
O1 0.0258(6) 0.0250(6) 0.0226(6) 0.0047(4) 0.0057(4) 0.0058(4)
O2 0.0261(6) 0.0234(6) 0.0214(6) 0.0015(4) 0.0029(4) 0.0053(4)
O3 0.0428(7) 0.0234(6) 0.0278(6) -0.0017(5) -0.0067(5) -0.0008(5)
O4 0.0330(7) 0.0251(6) 0.0359(7) 0.0015(5) -0.0075(6) 0.0039(5)
C1 0.0201(7) 0.0249(8) 0.0236(8) 0.0002(6) 0.0027(6) 0.0016(6)
C2 0.0220(8) 0.0217(8) 0.0254(8) 0.0040(6) 0.0037(6) 0.0009(6)
C3 0.0245(8) 0.0224(8) 0.0198(7) 0.0004(6) 0.0018(6) 0.0022(6)
C4 0.0205(7) 0.0245(8) 0.0219(8) 0.0001(6) 0.0056(6) 0.0029(6)
C5 0.0220(8) 0.0226(8) 0.0253(8) -0.0017(6) 0.0051(6) 0.0027(6)
C6 0.0250(8) 0.0240(8) 0.0218(8) -0.0015(6) 0.0063(6) 0.0052(6)
C7 0.0356(9) 0.0276(8) 0.0239(8) -0.0001(7) 0.0024(7) 0.0058(7)
C8 0.0435(11) 0.0352(10) 0.0254(9) 0.0045(7) 0.0025(8) 0.0089(8)
C9 0.0475(11) 0.0278(9) 0.0306(9) 0.0084(7) 0.0143(8) 0.0063(8)
C10 0.0356(9) 0.0253(8) 0.0309(9) 0.0002(7) 0.0135(7) 0.0010(7)
C11 0.0265(8) 0.0225(8) 0.0256(8) -0.0017(6) 0.0096(6) 0.0028(6)
C12 0.0247(8) 0.0298(8) 0.0266(8) -0.0002(7) 0.0042(7) -0.0023(6)
C13 0.0235(8) 0.0305(9) 0.0226(8) 0.0010(6) 0.0003(6) 0.0008(6)
C14 0.0203(7) 0.0273(8) 0.0241(8) 0.0037(6) 0.0063(6) 0.0029(6)
C15 0.0288(8) 0.0262(8) 0.0293(9) 0.0032(7) 0.0063(7) -0.0013(7)
C16 0.0314(9) 0.0298(9) 0.0320(9) 0.0092(7) 0.0108(7) 0.0015(7)
C17 0.0257(8) 0.0332(9) 0.0262(9) 0.0045(7) 0.0084(7) 0.0052(7)
C18 0.0373(10) 0.0437(11) 0.0272(9) 0.0088(8) 0.0110(8) 0.0080(8)
C19 0.0469(11) 0.0552(12) 0.0222(9) 0.0002(8) 0.0067(8) 0.0133(9)
C20 0.0472(11) 0.0410(11) 0.0325(10) -0.0075(8) 0.0043(9) 0.0100(9)
C21 0.0384(10) 0.0295(9) 0.0309(9) -0.0001(7) 0.0056(8) 0.0061(7)
C22 0.0249(8) 0.0286(8) 0.0261(8) 0.0022(7) 0.0070(6) 0.0064(6)
C23 0.0248(8) 0.0237(8) 0.0263(8) 0.0043(6) 0.0066(6) 0.0032(6)
C24 0.0267(8) 0.0238(8) 0.0229(8) -0.0016(6) 0.0009(6) 0.0011(6)
C25 0.0507(12) 0.0236(9) 0.0372(10) -0.0035(7) -0.0089(9) 0.0004(8)
C26 0.0408(11) 0.0351(11) 0.0632(14) 0.0046(10) -0.0036(10) -0.0045(9)
C27 0.0236(8) 0.0239(8) 0.0236(8) -0.0038(6) 0.0028(6) 0.0022(6)
C28 0.0205(8) 0.0435(10) 0.0380(10) -0.0207(8) 0.0049(7) -0.0032(7)
C29 0.0267(10) 0.0887(17) 0.0309(10) -0.0103(10) 0.0094(8) -0.0082(10)
C30 0.0380(13) 0.152(3) 0.0438(14) -0.0387(16) 0.0215(11) -0.0324(16)
C31 0.0442(16) 0.145(3) 0.116(3) -0.100(3) 0.0524(18) -0.0463(19)
C32 0.0303(12) 0.0715(19) 0.158(3) -0.081(2) 0.0367(17) -0.0145(12)
C33 0.0237(9) 0.0391(11) 0.0874(17) -0.0309(11) 0.0099(10) -0.0034(8)

loop_
_atom_type_symbol
_atom_type_description
_atom_type_scat_dispersion_real
_atom_type_scat_dispersion_imag
_atom_type_scat_source
C C 0.0033 0.0016 'International Tables Vol C Tables 4.2.6.8 and 6.1.1.4'
H H 0.0000 0.0000 'International Tables Vol C Tables 4.2.6.8 and 6.1.1.4'
O O 0.0106 0.0060 'International Tables Vol C Tables 4.2.6.8 and 6.1.1.4'

loop_
_geom_angle_atom_site_label_1
_geom_angle_atom_site_label_2
_geom_angle_atom_site_label_3
_geom_angle
_geom_angle_site_symmetry_1
_geom_angle_site_symmetry_3
_geom_angle_publ_flag
C1 O1 C2 103.67(12) . . ?
C3 O2 C1 108.65(12) . . ?
C24 O3 C25 115.80(13) . . ?
O1 C1 O2 105.39(12) . . ?
O1 C1 C4 111.38(13) . . ?
O2 C1 C4 110.10(13) . . ?
O1 C2 C14 112.36(13) . . ?
O1 C2 C3 100.79(12) . . ?
C14 C2 C3 118.09(13) . . ?
O2 C3 C24 111.37(12) . . ?
O2 C3 C27 110.47(13) . . ?
C24 C3 C27 110.84(13) . . ?
O2 C3 C2 101.74(12) . . ?
C24 C3 C2 108.43(13) . . ?
C27 C3 C2 113.68(13) . . ?
C5 C4 C13 119.90(15) . . ?
C5 C4 C1 119.77(14) . . ?
C13 C4 C1 120.32(14) . . ?
C4 C5 C6 120.96(15) . . ?
C7 C6 C5 122.04(15) . . ?
C7 C6 C11 118.96(15) . . ?
C5 C6 C11 118.99(14) . . ?
C8 C7 C6 120.76(17) . . ?
C7 C8 C9 120.12(17) . . ?
C10 C9 C8 120.68(16) . . ?
C9 C10 C11 120.55(17) . . ?
C10 C11 C12 122.54(16) . . ?
C10 C11 C6 118.93(15) . . ?
C12 C11 C6 118.53(15) . . ?
C13 C12 C11 121.18(15) . . ?
C12 C13 C4 120.43(15) . . ?
C23 C14 C15 119.57(16) . . ?
C23 C14 C2 122.62(14) . . ?
C15 C14 C2 117.79(14) . . ?
C16 C15 C14 120.81(16) . . ?
C15 C16 C17 120.85(15) . . ?
C16 C17 C18 122.37(16) . . ?
C16 C17 C22 118.70(16) . . ?
C18 C17 C22 118.93(16) . . ?
C19 C18 C17 120.96(17) . . ?
C18 C19 C20 120.25(17) . . ?
C21 C20 C19 120.52(19) . . ?
C20 C21 C22 120.75(18) . . ?
C21 C22 C23 122.55(15) . . ?
C21 C22 C17 118.54(16) . . ?
C23 C22 C17 118.90(15) . . ?
C14 C23 C22 121.12(15) . . ?
O4 C24 O3 124.32(15) . . ?
O4 C24 C3 122.58(14) . . ?
O3 C24 C3 112.99(13) . . ?
O3 C25 C26 109.94(17) . . ?
C28 C27 C3 112.34(13) . . ?
C33 C28 C29 118.9(2) . . ?
C33 C28 C27 120.45(19) . . ?
C29 C28 C27 120.62(17) . . ?
C30 C29 C28 120.2(3) . . ?
C31 C30 C29 120.5(3) . . ?
C32 C31 C30 119.6(2) . . ?
C31 C32 C33 120.9(3) . . ?
C28 C33 C32 119.9(3) . . ?

loop_
_geom_bond_atom_site_label_1
_geom_bond_atom_site_label_2
_geom_bond_distance
_geom_bond_site_symmetry_2
_geom_bond_publ_flag
O1 C1 1.414(2) . ?
O1 C2 1.4262(19) . ?
O2 C3 1.4290(19) . ?
O2 C1 1.445(2) . ?
O3 C24 1.3327(19) . ?
O3 C25 1.462(2) . ?
O4 C24 1.206(2) . ?
C1 C4 1.499(2) . ?
C2 C14 1.500(2) . ?
C2 C3 1.570(2) . ?
C3 C24 1.523(2) . ?
C3 C27 1.533(2) . ?
C4 C5 1.370(2) . ?
C4 C13 1.419(2) . ?
C5 C6 1.422(2) . ?
C6 C7 1.416(2) . ?
C6 C11 1.426(2) . ?
C7 C8 1.371(3) . ?
C8 C9 1.410(3) . ?
C9 C10 1.369(3) . ?
C10 C11 1.416(2) . ?
C11 C12 1.420(2) . ?
C12 C13 1.364(2) . ?
C14 C23 1.370(2) . ?
C14 C15 1.418(2) . ?
C15 C16 1.370(2) . ?
C16 C17 1.416(3) . ?
C17 C18 1.422(2) . ?
C17 C22 1.429(2) . ?
C18 C19 1.354(3) . ?
C19 C20 1.416(3) . ?
C20 C21 1.368(3) . ?
C21 C22 1.415(2) . ?
C22 C23 1.423(2) . ?
C25 C26 1.492(3) . ?
C27 C28 1.514(2) . ?
C28 C33 1.390(3) . ?
C28 C29 1.392(3) . ?
C29 C30 1.389(3) . ?
C30 C31 1.374(5) . ?
C31 C32 1.372(5) . ?
C32 C33 1.391(4) . ?

loop_
_geom_torsion_atom_site_label_1
_geom_torsion_atom_site_label_2
_geom_torsion_atom_site_label_3
_geom_torsion_atom_site_label_4
_geom_torsion
_geom_torsion_site_symmetry_1
_geom_torsion_site_symmetry_2
_geom_torsion_site_symmetry_3
_geom_torsion_site_symmetry_4
_geom_torsion_publ_flag
C2 O1 C1 O2 -39.02(14) . . . . ?
C2 O1 C1 C4 -158.40(12) . . . . ?
C3 O2 C1 O1 16.30(15) . . . . ?
C3 O2 C1 C4 136.53(13) . . . . ?
C1 O1 C2 C14 170.92(13) . . . . ?
C1 O1 C2 C3 44.29(14) . . . . ?
C1 O2 C3 C24 125.97(14) . . . . ?
C1 O2 C3 C27 -110.40(14) . . . . ?
C1 O2 C3 C2 10.62(15) . . . . ?
O1 C2 C3 O2 -33.40(14) . . . . ?
C14 C2 C3 O2 -156.14(13) . . . . ?
O1 C2 C3 C24 -150.89(12) . . . . ?
C14 C2 C3 C24 86.37(16) . . . . ?
O1 C2 C3 C27 85.36(15) . . . . ?
C14 C2 C3 C27 -37.38(19) . . . . ?
O1 C1 C4 C5 -136.03(15) . . . . ?
O2 C1 C4 C5 107.43(16) . . . . ?
O1 C1 C4 C13 45.49(19) . . . . ?
O2 C1 C4 C13 -71.05(18) . . . . ?
C13 C4 C5 C6 0.5(2) . . . . ?
C1 C4 C5 C6 -178.00(14) . . . . ?
C4 C5 C6 C7 -179.48(15) . . . . ?
C4 C5 C6 C11 -0.9(2) . . . . ?
C5 C6 C7 C8 178.63(16) . . . . ?
C11 C6 C7 C8 0.0(2) . . . . ?
C6 C7 C8 C9 -0.4(3) . . . . ?
C7 C8 C9 C10 0.5(3) . . . . ?
C8 C9 C10 C11 -0.2(3) . . . . ?
C9 C10 C11 C12 -179.26(16) . . . . ?
C9 C10 C11 C6 -0.1(2) . . . . ?
C7 C6 C11 C10 0.2(2) . . . . ?
C5 C6 C11 C10 -178.43(15) . . . . ?
C7 C6 C11 C12 179.40(15) . . . . ?
C5 C6 C11 C12 0.8(2) . . . . ?
C10 C11 C12 C13 178.89(16) . . . . ?
C6 C11 C12 C13 -0.3(2) . . . . ?
C11 C12 C13 C4 -0.1(3) . . . . ?
C5 C4 C13 C12 0.0(2) . . . . ?
C1 C4 C13 C12 178.50(15) . . . . ?
O1 C2 C14 C23 -26.0(2) . . . . ?
C3 C2 C14 C23 90.73(19) . . . . ?
O1 C2 C14 C15 152.33(14) . . . . ?
C3 C2 C14 C15 -90.99(18) . . . . ?
C23 C14 C15 C16 1.4(2) . . . . ?
C2 C14 C15 C16 -176.99(15) . . . . ?
C14 C15 C16 C17 0.0(3) . . . . ?
C15 C16 C17 C18 177.19(17) . . . . ?
C15 C16 C17 C22 -1.9(3) . . . . ?
C16 C17 C18 C19 -179.74(17) . . . . ?
C22 C17 C18 C19 -0.7(3) . . . . ?
C17 C18 C19 C20 -1.2(3) . . . . ?
C18 C19 C20 C21 1.9(3) . . . . ?
C19 C20 C21 C22 -0.5(3) . . . . ?
C20 C21 C22 C23 177.31(17) . . . . ?
C20 C21 C22 C17 -1.4(3) . . . . ?
C16 C17 C22 C21 -178.92(16) . . . . ?
C18 C17 C22 C21 2.0(2) . . . . ?
C16 C17 C22 C23 2.3(2) . . . . ?
C18 C17 C22 C23 -176.79(16) . . . . ?
C15 C14 C23 C22 -0.9(2) . . . . ?
C2 C14 C23 C22 177.39(14) . . . . ?
C21 C22 C23 C14 -179.69(16) . . . . ?
C17 C22 C23 C14 -1.0(2) . . . . ?
C25 O3 C24 O4 4.2(3) . . . . ?
C25 O3 C24 C3 -172.13(15) . . . . ?
O2 C3 C24 O4 155.93(16) . . . . ?
C27 C3 C24 O4 32.5(2) . . . . ?
C2 C3 C24 O4 -92.9(2) . . . . ?
O2 C3 C24 O3 -27.69(19) . . . . ?
C27 C3 C24 O3 -151.11(14) . . . . ?
C2 C3 C24 O3 83.45(17) . . . . ?
C24 O3 C25 C26 78.2(2) . . . . ?
O2 C3 C27 C28 -56.39(18) . . . . ?
C24 C3 C27 C28 67.54(17) . . . . ?
C2 C3 C27 C28 -170.02(13) . . . . ?
C3 C27 C28 C33 -102.76(18) . . . . ?
C3 C27 C28 C29 77.5(2) . . . . ?
C33 C28 C29 C30 2.4(3) . . . . ?
C27 C28 C29 C30 -177.88(18) . . . . ?
C28 C29 C30 C31 -1.6(3) . . . . ?
C29 C30 C31 C32 0.1(4) . . . . ?
C30 C31 C32 C33 0.5(4) . . . . ?
C29 C28 C33 C32 -1.8(3) . . . . ?
C27 C28 C33 C32 178.46(17) . . . . ?
C31 C32 C33 C28 0.4(3) . . . . ?
